data_7222115
loop_
_publ_author_name
'Koorathota, Suman'
'Thennarasu, Sathiah'

_publ_section_title
;
 Acetic Acid Promoted Tandem Cyclization of in situ Generated 1,3-Dipoles:
 Setereoselective Synthesis of Dispiroimidazolidinyl and
 Dispiropyrrolidinyl Oxindoles with Multiple Chiral Stereocenters
;
_journal_name_full 'RSC Adv.'
_journal_paper_doi 10.1039/C5RA17215B
_journal_year 2015
_chemical_formula_sum 'C40 H33 N3 O4'
_chemical_formula_weight 619.69
_chemical_name_systematic 15a
_space_group_crystal_system monoclinic
_space_group_IT_number 13
_space_group_name_Hall '-P 2yac'
_space_group_name_H-M_alt 'P 1 2/n 1'
_symmetry_space_group_name_Hall '-P 2yac'
_symmetry_space_group_name_H-M 'P 1 2/n 1'
_atom_sites_solution_hydrogens mixed
_audit_creation_method SHELXL-2014/7
_audit_update_record
;
2015-06-24 deposited with the CCDC.
2015-09-11 downloaded from the CCDC.
;
_cell_angle_alpha 90
_cell_angle_beta 105.100(3)
_cell_angle_gamma 90
_cell_formula_units_Z 8
_cell_length_a 22.523(2)
_cell_length_b 8.9345(7)
_cell_length_c 32.983(3)
_cell_measurement_reflns_used 6187
_cell_measurement_temperature 296(2)
_cell_measurement_theta_max 22.32
_cell_measurement_theta_min 2.34
_cell_volume 6408.1(10)
_computing_cell_refinement 'Bruker SAINT'
_computing_data_collection 'Bruker APEX2'
_computing_data_reduction 'Bruker SAINT'
_computing_molecular_graphics 'Bruker SHELXTL'
_computing_publication_material 'Bruker SHELXTL'
_computing_structure_refinement 'SHELXL-2014/7 (Sheldrick, 2014)'
_computing_structure_solution 'SHELXS-97 (Sheldrick 2008)'
_diffrn_ambient_temperature 296(2)
_diffrn_measured_fraction_theta_full 0.976
_diffrn_measured_fraction_theta_max 0.976
_diffrn_measurement_device_type 'Bruker APEX-II CCD'
_diffrn_measurement_method '\f and \w scans'
_diffrn_radiation_type MoK\a
_diffrn_radiation_wavelength 0.71073
_diffrn_reflns_av_unetI/netI 0.0888
_diffrn_reflns_laue_measured_fraction_full 0.976
_diffrn_reflns_laue_measured_fraction_max 0.976
_diffrn_reflns_limit_h_max 25
_diffrn_reflns_limit_h_min -24
_diffrn_reflns_limit_k_max 9
_diffrn_reflns_limit_k_min -9
_diffrn_reflns_limit_l_max 34
_diffrn_reflns_limit_l_min -36
_diffrn_reflns_number 22466
_diffrn_reflns_point_group_measured_fraction_full 0.976
_diffrn_reflns_point_group_measured_fraction_max 0.976
_diffrn_reflns_theta_full 23.481
_diffrn_reflns_theta_max 23.481
_diffrn_reflns_theta_min 0.987
_exptl_absorpt_coefficient_mu 0.084
_exptl_absorpt_correction_T_max 0.988
_exptl_absorpt_correction_T_min 0.979
_exptl_absorpt_correction_type multi-scan
_exptl_absorpt_process_details 'SADABS V2014/5(Bruker AXS.Inc)'
_exptl_crystal_colour colourless
_exptl_crystal_density_diffrn 1.285
_exptl_crystal_description Rectangular
_exptl_crystal_F_000 2608
_exptl_crystal_recrystallization_method 'Re-crystallisation from solvent: Ethanol'
_exptl_crystal_size_max 0.250
_exptl_crystal_size_mid 0.220
_exptl_crystal_size_min 0.150
_refine_diff_density_max 0.274
_refine_diff_density_min -0.280
_refine_diff_density_rms 0.066
_refine_ls_extinction_coef 0.0008(3)
_refine_ls_extinction_expression Fc^*^=kFc[1+0.001xFc^2^\l^3^/sin(2\q)]^-1/4^
_refine_ls_extinction_method 'SHELXL-2014/7 (Sheldrick 2014'
_refine_ls_goodness_of_fit_ref 1.062
_refine_ls_hydrogen_treatment mixed
_refine_ls_matrix_type full
_refine_ls_number_parameters 859
_refine_ls_number_reflns 22466
_refine_ls_number_restraints 0
_refine_ls_restrained_S_all 1.062
_refine_ls_R_factor_all 0.1188
_refine_ls_R_factor_gt 0.0757
_refine_ls_shift/su_max 0.000
_refine_ls_shift/su_mean 0.000
_refine_ls_structure_factor_coef Fsqd
_refine_ls_weighting_details 'w=1/[\s^2^(Fo^2^)+(0.0988P)^2^+10.6788P] where P=(Fo^2^+2Fc^2^)/3'
_refine_ls_weighting_scheme calc
_refine_ls_wR_factor_gt 0.2041
_refine_ls_wR_factor_ref 0.2449
_reflns_Friedel_coverage 0.000
_reflns_number_gt 14693
_reflns_number_total 22466
_reflns_threshold_expression 'I > 2\s(I)'
_cod_data_source_file c5ra17215b2.cif
_cod_data_source_block 15a
_cod_original_cell_volume 6408.2(10)
_cod_database_code 7222115
_shelx_shelxl_version_number 2014/7
_shelx_space_group_comment
; 
The symmetry employed for this shelxl refinement is uniquely defined 
by the following loop, which should always be used as a source of 
symmetry information in preference to the above space-group names. 
They are only intended as comments. 
;
_shelx_estimated_absorpt_t_min 0.979
_shelx_estimated_absorpt_t_max 0.988

loop_
_space_group_symop_operation_xyz
'x, y, z'
'-x+1/2, y, -z+1/2'
'-x, -y, -z'
'x-1/2, -y, z-1/2'

loop_
_atom_site_label
_atom_site_type_symbol
_atom_site_fract_x
_atom_site_fract_y
_atom_site_fract_z
_atom_site_U_iso_or_equiv
_atom_site_adp_type
_atom_site_occupancy
_atom_site_site_symmetry_order
_atom_site_calc_flag
_atom_site_refinement_flags_posn
_atom_site_refinement_flags_adp
C1 C 0.8706(4) 0.7631(9) 0.3282(2) 0.071(2) Uani 1 1 d . .
H1 H 0.8446 0.7480 0.3455 0.085 Uiso 1 1 calc R U
C2 C 0.9002(4) 0.8982(10) 0.3295(3) 0.094(3) Uani 1 1 d . .
H2 H 0.8948 0.9726 0.3479 0.113 Uiso 1 1 calc R U
C3 C 0.9372(4) 0.9220(12) 0.3039(3) 0.100(3) Uani 1 1 d . .
H3 H 0.9570 1.0136 0.3043 0.120 Uiso 1 1 calc R U
C4 C 0.9454(4) 0.8115(12) 0.2778(3) 0.097(3) Uani 1 1 d . .
H4 H 0.9711 0.8281 0.2603 0.116 Uiso 1 1 calc R U
C5 C 0.9170(3) 0.6778(9) 0.2767(2) 0.071(2) Uani 1 1 d . .
H5 H 0.9236 0.6034 0.2586 0.085 Uiso 1 1 calc R U
C6 C 0.8784(3) 0.6507(8) 0.3021(2) 0.0516(17) Uani 1 1 d . .
C7 C 0.8450(3) 0.5023(8) 0.2986(2) 0.0604(19) Uani 1 1 d . .
H7A H 0.8112 0.5030 0.2734 0.072 Uiso 1 1 calc R U
H7B H 0.8730 0.4231 0.2957 0.072 Uiso 1 1 calc R U
C8 C 0.8563(3) 0.4334(7) 0.3745(2) 0.0492(17) Uani 1 1 d . .
C9 C 0.9195(3) 0.4206(9) 0.3879(3) 0.072(2) Uani 1 1 d . .
H9 H 0.9440 0.4310 0.3693 0.086 Uiso 1 1 calc R U
C10 C 0.9450(3) 0.3918(9) 0.4299(3) 0.083(3) Uani 1 1 d . .
H10 H 0.9874 0.3806 0.4396 0.100 Uiso 1 1 calc R U
C11 C 0.9095(3) 0.3794(8) 0.4575(2) 0.066(2) Uani 1 1 d . .
H11 H 0.9278 0.3619 0.4858 0.079 Uiso 1 1 calc R U
C12 C 0.8463(3) 0.3928(7) 0.4435(2) 0.0545(18) Uani 1 1 d . .
H12 H 0.8221 0.3847 0.4623 0.065 Uiso 1 1 calc R U
C13 C 0.8190(3) 0.4182(6) 0.4013(2) 0.0403(15) Uani 1 1 d . .
C14 C 0.7532(2) 0.4466(6) 0.37787(18) 0.0348(14) Uani 1 1 d . .
C15 C 0.7607(3) 0.4866(6) 0.3337(2) 0.0441(16) Uani 1 1 d . .
C16 C 0.7058(2) 0.3119(6) 0.37424(17) 0.0334(14) Uani 1 1 d . .
C17 C 0.6432(2) 0.3952(6) 0.37020(18) 0.0350(14) Uani 1 1 d . .
H17 H 0.6290 0.3686 0.3950 0.042 Uiso 1 1 calc R U
C18 C 0.6586(2) 0.5648(6) 0.37348(19) 0.0385(15) Uani 1 1 d . .
H18 H 0.6508 0.6044 0.3449 0.046 Uiso 1 1 calc R U
C19 C 0.7078(2) 0.1895(6) 0.34311(19) 0.0362(14) Uani 1 1 d . .
C20 C 0.6945(3) 0.1874(7) 0.2999(2) 0.0479(16) Uani 1 1 d . .
H20 H 0.6840 0.2754 0.2847 0.057 Uiso 1 1 calc R U
C21 C 0.6969(3) 0.0523(8) 0.2793(2) 0.0583(19) Uani 1 1 d . .
H21 H 0.6880 0.0498 0.2502 0.070 Uiso 1 1 calc R U
C22 C 0.7123(3) -0.0770(8) 0.3020(3) 0.064(2) Uani 1 1 d . .
H22 H 0.7139 -0.1662 0.2877 0.077 Uiso 1 1 calc R U
C23 C 0.7256(3) -0.0792(7) 0.3448(2) 0.0528(18) Uani 1 1 d . .
H23 H 0.7358 -0.1675 0.3599 0.063 Uiso 1 1 calc R U
C24 C 0.7230(2) 0.0566(6) 0.3646(2) 0.0392(15) Uani 1 1 d . .
C25 C 0.8566(3) -0.0110(8) 0.4391(2) 0.069(2) Uani 1 1 d . .
H25 H 0.8464 0.0730 0.4221 0.082 Uiso 1 1 calc R U
C26 C 0.9180(4) -0.0585(11) 0.4512(3) 0.093(3) Uani 1 1 d . .
H26 H 0.9482 -0.0073 0.4422 0.112 Uiso 1 1 calc R U
C27 C 0.9326(5) -0.1798(13) 0.4763(3) 0.100(3) Uani 1 1 d . .
H27 H 0.9731 -0.2124 0.4846 0.120 Uiso 1 1 calc R U
C28 C 0.8885(5) -0.2546(10) 0.4894(3) 0.094(3) Uani 1 1 d . .
H28 H 0.8992 -0.3375 0.5068 0.112 Uiso 1 1 calc R U
C29 C 0.8273(3) -0.2081(7) 0.4770(2) 0.063(2) Uani 1 1 d . .
H29 H 0.7974 -0.2607 0.4859 0.075 Uiso 1 1 calc R U
C30 C 0.8111(3) -0.0847(7) 0.45158(18) 0.0457(16) Uani 1 1 d . .
C31 C 0.7457(3) -0.0342(6) 0.4400(2) 0.0503(17) Uani 1 1 d . .
H31A H 0.7195 -0.1201 0.4302 0.060 Uiso 1 1 calc R U
H31B H 0.7357 0.0034 0.4650 0.060 Uiso 1 1 calc R U
C32 C 0.7206(2) 0.2265(6) 0.4157(2) 0.0366(14) Uani 1 1 d . .
C33 C 0.5927(3) 0.3516(7) 0.3320(2) 0.0461(16) Uani 1 1 d . .
C34 C 0.5299(4) 0.1482(9) 0.3010(3) 0.087(3) Uani 1 1 d . .
H34A H 0.4920 0.2029 0.2960 0.131 Uiso 1 1 calc R U
H34B H 0.5226 0.0450 0.3062 0.131 Uiso 1 1 calc R U
H34C H 0.5459 0.1553 0.2767 0.131 Uiso 1 1 calc R U
C35 C 0.6216(3) 0.6547(6) 0.3961(2) 0.0428(16) Uani 1 1 d . .
C36 C 0.6229(3) 0.6251(7) 0.4375(2) 0.0531(18) Uani 1 1 d . .
H36 H 0.6478 0.5484 0.4516 0.064 Uiso 1 1 calc R U
C37 C 0.5881(3) 0.7069(8) 0.4582(2) 0.065(2) Uani 1 1 d . .
H37 H 0.5894 0.6850 0.4859 0.078 Uiso 1 1 calc R U
C38 C 0.5513(3) 0.8214(9) 0.4375(3) 0.070(2) Uani 1 1 d . .
H38 H 0.5277 0.8773 0.4513 0.084 Uiso 1 1 calc R U
C39 C 0.5498(4) 0.8514(8) 0.3974(3) 0.080(2) Uani 1 1 d . .
H39 H 0.5249 0.9284 0.3834 0.096 Uiso 1 1 calc R U
C40 C 0.5847(3) 0.7694(7) 0.3766(2) 0.0599(19) Uani 1 1 d . .
H40 H 0.5830 0.7924 0.3488 0.072 Uiso 1 1 calc R U
C41 C 0.1682(3) 0.7587(7) 0.4545(2) 0.0582(19) Uani 1 1 d . .
H41 H 0.1983 0.8000 0.4765 0.070 Uiso 1 1 calc R U
C42 C 0.1090(5) 0.8167(10) 0.4443(3) 0.093(3) Uani 1 1 d . .
H42 H 0.0996 0.8958 0.4599 0.111 Uiso 1 1 calc R U
C43 C 0.0642(4) 0.7598(12) 0.4118(3) 0.094(3) Uani 1 1 d . .
H43 H 0.0248 0.8003 0.4051 0.112 Uiso 1 1 calc R U
C44 C 0.0779(4) 0.6428(11) 0.3893(3) 0.092(3) Uani 1 1 d . .
H44 H 0.0478 0.6032 0.3670 0.110 Uiso 1 1 calc R U
C45 C 0.1370(3) 0.5827(9) 0.3995(2) 0.071(2) Uani 1 1 d . .
H45 H 0.1458 0.5024 0.3841 0.085 Uiso 1 1 calc R U
C46 C 0.1826(3) 0.6399(6) 0.43212(19) 0.0424(15) Uani 1 1 d . .
C47 C 0.2472(3) 0.5812(7) 0.4444(2) 0.0510(17) Uani 1 1 d . .
H47A H 0.2751 0.6647 0.4456 0.061 Uiso 1 1 calc R U
H47B H 0.2551 0.5395 0.4724 0.061 Uiso 1 1 calc R U
C48 C 0.2704(2) 0.4954(6) 0.37688(19) 0.0378(15) Uani 1 1 d . .
C49 C 0.2655(3) 0.6287(6) 0.3557(2) 0.0485(17) Uani 1 1 d . .
H49 H 0.2528 0.7150 0.3667 0.058 Uiso 1 1 calc R U
C50 C 0.2798(3) 0.6315(7) 0.3177(2) 0.0580(19) Uani 1 1 d . .
H50 H 0.2762 0.7207 0.3028 0.070 Uiso 1 1 calc R U
C51 C 0.2993(3) 0.5043(8) 0.3014(2) 0.0522(17) Uani 1 1 d . .
H51 H 0.3093 0.5086 0.2758 0.063 Uiso 1 1 calc R U
C52 C 0.3042(3) 0.3706(7) 0.32294(19) 0.0416(15) Uani 1 1 d . .
H52 H 0.3169 0.2847 0.3116 0.050 Uiso 1 1 calc R U
C53 C 0.2904(2) 0.3645(6) 0.36117(18) 0.0334(14) Uani 1 1 d . .
C54 C 0.2922(2) 0.2410(6) 0.39220(17) 0.0312(13) Uani 1 1 d . .
C55 C 0.2756(2) 0.3233(6) 0.4286(2) 0.0362(14) Uani 1 1 d . .
C56 C 0.2437(2) 0.1096(6) 0.37648(17) 0.0353(14) Uani 1 1 d . .
C57 C 0.2387(3) 0.0711(6) 0.33019(19) 0.0382(15) Uani 1 1 d . .
C58 C 0.1426(3) 0.1413(7) 0.3340(2) 0.0490(17) Uani 1 1 d . .
C59 C 0.0802(3) 0.1694(9) 0.3225(3) 0.081(2) Uani 1 1 d . .
H59 H 0.0575 0.1672 0.2945 0.097 Uiso 1 1 calc R U
C60 C 0.0532(3) 0.2009(9) 0.3547(3) 0.085(3) Uani 1 1 d . .
H60 H 0.0113 0.2225 0.3482 0.102 Uiso 1 1 calc R U
C61 C 0.0861(3) 0.2012(9) 0.3953(3) 0.076(2) Uani 1 1 d . .
H61 H 0.0665 0.2223 0.4162 0.091 Uiso 1 1 calc R U
C62 C 0.1486(3) 0.1707(7) 0.4064(2) 0.0588(19) Uani 1 1 d . .
H62 H 0.1704 0.1678 0.4346 0.071 Uiso 1 1 calc R U
C63 C 0.1775(3) 0.1447(6) 0.3754(2) 0.0406(15) Uani 1 1 d . .
C64 C 0.1574(3) 0.0576(7) 0.26372(19) 0.0534(18) Uani 1 1 d . .
H64A H 0.1920 0.0566 0.2514 0.064 Uiso 1 1 calc R U
H64B H 0.1291 0.1344 0.2495 0.064 Uiso 1 1 calc R U
C65 C 0.1254(3) -0.0919(7) 0.2558(2) 0.0435(15) Uani 1 1 d . .
C66 C 0.1265(3) -0.1936(8) 0.2866(2) 0.0604(19) Uani 1 1 d . .
H66 H 0.1464 -0.1695 0.3142 0.073 Uiso 1 1 calc R U
C67 C 0.0985(4) -0.3329(9) 0.2778(3) 0.079(2) Uani 1 1 d . .
H67 H 0.1002 -0.4010 0.2994 0.094 Uiso 1 1 calc R U
C68 C 0.0687(4) -0.3694(9) 0.2375(3) 0.075(2) Uani 1 1 d . .
H68 H 0.0495 -0.4619 0.2315 0.090 Uiso 1 1 calc R U
C69 C 0.0672(3) -0.2688(10) 0.2060(3) 0.074(2) Uani 1 1 d . .
H69 H 0.0468 -0.2931 0.1785 0.089 Uiso 1 1 calc R U
C70 C 0.0957(3) -0.1319(8) 0.2147(2) 0.0565(19) Uani 1 1 d . .
H70 H 0.0952 -0.0655 0.1929 0.068 Uiso 1 1 calc R U
C71 C 0.3536(2) 0.1530(6) 0.41110(17) 0.0329(14) Uani 1 1 d . .
H71 H 0.3675 0.1769 0.4411 0.039 Uiso 1 1 calc R U
C72 C 0.4051(3) 0.1938(7) 0.39109(19) 0.0398(15) Uani 1 1 d . .
C73 C 0.4691(3) 0.3946(8) 0.3828(2) 0.069(2) Uani 1 1 d . .
H73A H 0.5038 0.3289 0.3868 0.104 Uiso 1 1 calc R U
H73B H 0.4825 0.4909 0.3946 0.104 Uiso 1 1 calc R U
H73C H 0.4498 0.4049 0.3533 0.104 Uiso 1 1 calc R U
C74 C 0.3363(2) -0.0158(6) 0.40696(18) 0.0364(14) Uani 1 1 d . .
H74 H 0.3445 -0.0535 0.3811 0.044 Uiso 1 1 calc R U
C75 C 0.3694(3) -0.1150(6) 0.44258(19) 0.0378(15) Uani 1 1 d . .
C76 C 0.3717(3) -0.0811(7) 0.4839(2) 0.0553(18) Uani 1 1 d . .
H76 H 0.3536 0.0063 0.4902 0.066 Uiso 1 1 calc R U
C77 C 0.4011(4) -0.1780(9) 0.5160(2) 0.071(2) Uani 1 1 d . .
H77 H 0.4034 -0.1538 0.5438 0.085 Uiso 1 1 calc R U
C78 C 0.4263(3) -0.3073(8) 0.5069(3) 0.070(2) Uani 1 1 d . .
H78 H 0.4457 -0.3714 0.5285 0.084 Uiso 1 1 calc R U
C79 C 0.4235(3) -0.3439(8) 0.4665(3) 0.069(2) Uani 1 1 d . .
H79 H 0.4404 -0.4335 0.4604 0.082 Uiso 1 1 calc R U
C80 C 0.3953(3) -0.2471(7) 0.4343(2) 0.0511(17) Uani 1 1 d . .
H80 H 0.3939 -0.2720 0.4067 0.061 Uiso 1 1 calc R U
N1 N 0.8209(2) 0.4689(6) 0.33419(17) 0.0517(14) Uani 1 1 d . .
N2 N 0.7250(2) 0.5746(5) 0.3929(2) 0.0406(14) Uani 1 1 d . .
N3 N 0.7316(2) 0.0806(5) 0.40802(16) 0.0403(12) Uani 1 1 d . .
N4 N 0.2614(2) 0.4679(5) 0.41671(15) 0.0379(12) Uani 1 1 d . .
N5 N 0.2689(2) -0.0209(5) 0.40175(18) 0.0384(13) Uani 1 1 d . .
N6 N 0.1794(2) 0.0972(6) 0.30765(16) 0.0473(13) Uani 1 1 d . .
O1 O 0.7203(2) 0.5291(5) 0.30368(14) 0.0535(12) Uani 1 1 d . .
O2 O 0.72057(18) 0.2785(4) 0.44984(13) 0.0484(11) Uani 1 1 d . .
O3 O 0.5714(2) 0.4266(6) 0.30237(16) 0.0789(16) Uani 1 1 d . .
O4 O 0.57419(19) 0.2110(5) 0.33724(14) 0.0564(12) Uani 1 1 d . .
O5 O 0.27648(18) 0.2690(4) 0.46269(13) 0.0482(11) Uani 1 1 d . .
O6 O 0.27914(19) 0.0243(4) 0.31562(12) 0.0468(11) Uani 1 1 d . .
O7 O 0.4248(2) 0.1189(5) 0.36825(15) 0.0644(14) Uani 1 1 d . .
O8 O 0.42545(17) 0.3326(4) 0.40354(13) 0.0489(11) Uani 1 1 d . .
H2N H 0.731(2) 0.570(6) 0.4182(17) 0.029(19) Uiso 1 1 d . .
H1N H 0.265(3) -0.022(7) 0.4272(19) 0.06(2) Uiso 1 1 d . .

loop_
_atom_site_aniso_label
_atom_site_aniso_U_11
_atom_site_aniso_U_22
_atom_site_aniso_U_33
_atom_site_aniso_U_23
_atom_site_aniso_U_13
_atom_site_aniso_U_12
C1 0.079(6) 0.076(6) 0.069(5) -0.005(4) 0.038(5) -0.008(5)
C2 0.106(7) 0.082(6) 0.097(7) -0.011(5) 0.029(6) -0.024(6)
C3 0.081(7) 0.097(8) 0.118(9) 0.012(7) 0.019(6) -0.041(6)
C4 0.075(6) 0.109(8) 0.126(9) 0.011(7) 0.061(6) -0.014(6)
C5 0.066(5) 0.079(6) 0.080(6) 0.003(4) 0.040(5) -0.005(5)
C6 0.038(4) 0.073(5) 0.046(4) -0.001(4) 0.016(3) -0.005(3)
C7 0.054(4) 0.072(5) 0.061(5) -0.010(4) 0.025(4) -0.008(4)
C8 0.037(4) 0.052(4) 0.060(5) 0.009(3) 0.014(4) 0.004(3)
C9 0.039(4) 0.093(6) 0.089(6) 0.007(5) 0.027(4) 0.006(4)
C10 0.038(5) 0.107(7) 0.099(7) 0.012(5) 0.008(5) 0.021(4)
C11 0.040(4) 0.078(5) 0.071(5) 0.014(4) 0.000(4) 0.015(4)
C12 0.036(4) 0.061(4) 0.066(5) 0.011(4) 0.012(4) 0.004(3)
C13 0.031(3) 0.039(3) 0.048(4) 0.004(3) 0.006(3) 0.002(3)
C14 0.026(3) 0.032(3) 0.043(4) 0.007(3) 0.003(3) 0.001(3)
C15 0.044(4) 0.038(4) 0.047(4) 0.010(3) 0.008(3) -0.005(3)
C16 0.032(3) 0.025(3) 0.044(4) 0.007(3) 0.012(3) 0.004(2)
C17 0.029(3) 0.032(3) 0.044(4) 0.004(3) 0.010(3) 0.004(3)
C18 0.029(3) 0.032(3) 0.051(4) 0.005(3) 0.003(3) 0.003(3)
C19 0.030(3) 0.032(3) 0.047(4) 0.001(3) 0.012(3) -0.002(3)
C20 0.046(4) 0.048(4) 0.050(5) 0.005(3) 0.014(3) -0.002(3)
C21 0.062(5) 0.064(5) 0.054(5) -0.011(4) 0.025(4) -0.003(4)
C22 0.075(5) 0.049(5) 0.075(6) -0.014(4) 0.030(4) -0.001(4)
C23 0.053(4) 0.035(4) 0.073(5) -0.006(4) 0.021(4) 0.001(3)
C24 0.031(3) 0.036(4) 0.054(4) 0.000(3) 0.017(3) 0.002(3)
C25 0.059(5) 0.068(5) 0.078(6) 0.020(4) 0.017(4) 0.024(4)
C26 0.062(6) 0.121(8) 0.098(7) 0.017(6) 0.024(5) 0.028(6)
C27 0.074(7) 0.123(9) 0.090(7) -0.003(6) -0.003(6) 0.059(7)
C28 0.122(9) 0.080(6) 0.060(6) 0.015(5) -0.009(6) 0.055(6)
C29 0.079(6) 0.050(4) 0.049(5) 0.009(4) -0.002(4) 0.019(4)
C30 0.053(4) 0.041(4) 0.039(4) 0.004(3) 0.006(3) 0.009(3)
C31 0.055(4) 0.034(3) 0.065(5) 0.018(3) 0.021(4) 0.006(3)
C32 0.026(3) 0.035(4) 0.047(4) 0.002(3) 0.008(3) 0.001(3)
C33 0.036(4) 0.041(4) 0.060(5) -0.005(3) 0.010(3) -0.003(3)
C34 0.070(5) 0.082(6) 0.101(7) -0.036(5) 0.007(5) -0.031(5)
C35 0.034(4) 0.031(3) 0.058(5) -0.004(3) 0.001(3) 0.002(3)
C36 0.049(4) 0.047(4) 0.059(5) -0.007(4) 0.005(4) 0.006(3)
C37 0.069(5) 0.066(5) 0.062(5) -0.022(4) 0.019(4) -0.006(4)
C38 0.062(5) 0.064(5) 0.087(7) -0.032(5) 0.026(5) 0.004(4)
C39 0.064(5) 0.060(5) 0.113(8) -0.008(5) 0.021(5) 0.026(4)
C40 0.055(4) 0.051(4) 0.068(5) 0.002(4) 0.005(4) 0.016(4)
C41 0.071(5) 0.054(4) 0.055(5) -0.005(4) 0.026(4) 0.015(4)
C42 0.107(8) 0.091(7) 0.095(7) 0.008(6) 0.053(6) 0.053(6)
C43 0.070(6) 0.121(8) 0.097(8) 0.023(6) 0.034(6) 0.042(6)
C44 0.057(6) 0.121(8) 0.094(7) -0.017(6) 0.012(5) 0.008(5)
C45 0.050(5) 0.080(5) 0.081(6) -0.021(4) 0.013(4) 0.010(4)
C46 0.043(4) 0.040(4) 0.046(4) -0.004(3) 0.014(3) 0.002(3)
C47 0.050(4) 0.046(4) 0.056(4) -0.023(3) 0.014(3) 0.006(3)
C48 0.030(3) 0.034(4) 0.044(4) -0.004(3) 0.001(3) -0.002(3)
C49 0.046(4) 0.032(4) 0.061(5) 0.002(3) 0.003(4) 0.002(3)
C50 0.058(5) 0.041(4) 0.068(5) 0.016(4) 0.003(4) -0.001(3)
C51 0.050(4) 0.057(5) 0.048(4) 0.009(4) 0.009(3) -0.007(3)
C52 0.040(4) 0.041(4) 0.042(4) -0.002(3) 0.008(3) -0.005(3)
C53 0.026(3) 0.032(3) 0.038(4) -0.005(3) 0.002(3) -0.002(3)
C54 0.028(3) 0.030(3) 0.036(3) -0.010(3) 0.008(3) -0.003(2)
C55 0.027(3) 0.039(4) 0.041(4) -0.009(3) 0.006(3) -0.002(3)
C56 0.032(3) 0.033(3) 0.040(4) -0.009(3) 0.007(3) -0.002(3)
C57 0.037(4) 0.032(3) 0.045(4) -0.010(3) 0.009(3) -0.002(3)
C58 0.032(4) 0.053(4) 0.063(5) -0.015(3) 0.014(4) -0.003(3)
C59 0.039(5) 0.109(7) 0.087(6) -0.031(5) 0.003(4) 0.003(4)
C60 0.032(4) 0.111(7) 0.110(7) -0.050(6) 0.017(5) 0.002(4)
C61 0.041(5) 0.102(6) 0.092(7) -0.049(5) 0.028(5) -0.006(4)
C62 0.045(4) 0.063(5) 0.072(5) -0.025(4) 0.021(4) -0.011(4)
C63 0.037(4) 0.040(4) 0.047(4) -0.014(3) 0.015(3) -0.004(3)
C64 0.048(4) 0.069(5) 0.035(4) -0.006(3) -0.003(3) -0.004(4)
C65 0.032(3) 0.055(4) 0.042(4) -0.002(3) 0.006(3) 0.003(3)
C66 0.057(5) 0.069(5) 0.049(5) -0.008(4) 0.003(4) -0.008(4)
C67 0.089(6) 0.068(5) 0.079(6) -0.003(5) 0.022(5) -0.010(5)
C68 0.063(5) 0.071(6) 0.091(7) -0.030(5) 0.019(5) -0.010(4)
C69 0.062(5) 0.091(6) 0.059(5) -0.029(5) -0.006(4) 0.004(5)
C70 0.057(4) 0.063(5) 0.044(5) -0.008(4) 0.002(4) 0.012(4)
C71 0.031(3) 0.032(3) 0.035(3) -0.003(3) 0.007(3) 0.002(3)
C72 0.032(4) 0.038(4) 0.046(4) -0.002(3) 0.003(3) 0.003(3)
C73 0.061(5) 0.069(5) 0.083(6) -0.002(4) 0.028(4) -0.026(4)
C74 0.038(4) 0.029(3) 0.044(4) -0.003(3) 0.012(3) 0.002(3)
C75 0.040(4) 0.027(3) 0.046(4) -0.001(3) 0.012(3) -0.005(3)
C76 0.072(5) 0.042(4) 0.053(5) 0.001(4) 0.019(4) 0.000(4)
C77 0.101(6) 0.063(5) 0.047(5) 0.013(4) 0.015(4) -0.013(5)
C78 0.073(5) 0.055(5) 0.070(6) 0.016(4) 0.001(4) 0.011(4)
C79 0.070(5) 0.049(4) 0.085(6) 0.009(4) 0.017(5) 0.016(4)
C80 0.053(4) 0.042(4) 0.058(5) 0.004(3) 0.013(4) 0.010(3)
N1 0.040(3) 0.065(4) 0.054(4) 0.010(3) 0.019(3) -0.003(3)
N2 0.034(3) 0.036(3) 0.049(4) 0.001(3) 0.006(3) 0.001(2)
N3 0.037(3) 0.034(3) 0.049(4) 0.013(3) 0.010(2) 0.003(2)
N4 0.037(3) 0.030(3) 0.044(3) -0.011(2) 0.007(2) 0.004(2)
N5 0.038(3) 0.036(3) 0.043(4) -0.003(3) 0.013(3) -0.004(2)
N6 0.034(3) 0.059(3) 0.045(3) -0.011(3) 0.004(3) 0.000(3)
O1 0.055(3) 0.056(3) 0.048(3) 0.015(2) 0.010(2) -0.001(2)
O2 0.054(3) 0.048(3) 0.043(3) 0.003(2) 0.013(2) 0.002(2)
O3 0.071(4) 0.069(3) 0.073(4) 0.017(3) -0.024(3) -0.005(3)
O4 0.043(3) 0.052(3) 0.069(3) -0.009(2) 0.006(2) -0.016(2)
O5 0.054(3) 0.052(3) 0.041(3) -0.004(2) 0.016(2) 0.000(2)
O6 0.046(3) 0.051(3) 0.046(3) -0.013(2) 0.016(2) 0.002(2)
O7 0.058(3) 0.061(3) 0.084(4) -0.026(3) 0.037(3) -0.002(2)
O8 0.038(2) 0.043(3) 0.067(3) -0.006(2) 0.017(2) -0.011(2)

loop_
_atom_type_symbol
_atom_type_description
_atom_type_scat_dispersion_real
_atom_type_scat_dispersion_imag
_atom_type_scat_source
C C 0.0033 0.0016 'International Tables Vol C Tables 4.2.6.8 and 6.1.1.4'
H H 0.0000 0.0000 'International Tables Vol C Tables 4.2.6.8 and 6.1.1.4'
N N 0.0061 0.0033 'International Tables Vol C Tables 4.2.6.8 and 6.1.1.4'
O O 0.0106 0.0060 'International Tables Vol C Tables 4.2.6.8 and 6.1.1.4'

loop_
_geom_angle_atom_site_label_1
_geom_angle_atom_site_label_2
_geom_angle_atom_site_label_3
_geom_angle
C6 C1 C2 121.8(7)
C6 C1 H1 119.1
C2 C1 H1 119.1
C3 C2 C1 119.5(9)
C3 C2 H2 120.2
C1 C2 H2 120.2
C2 C3 C4 119.5(9)
C2 C3 H3 120.3
C4 C3 H3 120.3
C5 C4 C3 121.3(8)
C5 C4 H4 119.4
C3 C4 H4 119.4
C4 C5 C6 120.5(8)
C4 C5 H5 119.7
C6 C5 H5 119.7
C1 C6 C5 117.4(7)
C1 C6 C7 123.4(6)
C5 C6 C7 119.2(6)
N1 C7 C6 113.8(5)
N1 C7 H7A 108.8
C6 C7 H7A 108.8
N1 C7 H7B 108.8
C6 C7 H7B 108.8
H7A C7 H7B 107.7
C13 C8 C9 122.5(7)
C13 C8 N1 109.9(5)
C9 C8 N1 127.5(6)
C10 C9 C8 117.6(7)
C10 C9 H9 121.2
C8 C9 H9 121.2
C11 C10 C9 121.5(7)
C11 C10 H10 119.3
C9 C10 H10 119.3
C10 C11 C12 120.1(7)
C10 C11 H11 120.0
C12 C11 H11 120.0
C11 C12 C13 120.0(6)
C11 C12 H12 120.0
C13 C12 H12 120.0
C8 C13 C12 118.3(6)
C8 C13 C14 109.8(5)
C12 C13 C14 131.7(6)
N2 C14 C13 114.5(5)
N2 C14 C15 107.7(5)
C13 C14 C15 100.8(5)
N2 C14 C16 106.0(4)
C13 C14 C16 117.6(4)
C15 C14 C16 109.8(4)
O1 C15 N1 125.3(6)
O1 C15 C14 126.4(6)
N1 C15 C14 108.3(5)
C19 C16 C32 102.0(4)
C19 C16 C17 118.2(5)
C32 C16 C17 107.2(4)
C19 C16 C14 117.4(4)
C32 C16 C14 109.0(4)
C17 C16 C14 102.6(4)
C33 C17 C18 114.5(5)
C33 C17 C16 114.4(5)
C18 C17 C16 106.1(4)
C33 C17 H17 107.1
C18 C17 H17 107.1
C16 C17 H17 107.1
N2 C18 C35 112.8(5)
N2 C18 C17 105.8(4)
C35 C18 C17 114.7(5)
N2 C18 H18 107.8
C35 C18 H18 107.8
C17 C18 H18 107.8
C20 C19 C24 118.6(6)
C20 C19 C16 132.5(5)
C24 C19 C16 108.7(5)
C19 C20 C21 119.3(6)
C19 C20 H20 120.3
C21 C20 H20 120.3
C22 C21 C20 120.1(7)
C22 C21 H21 120.0
C20 C21 H21 120.0
C23 C22 C21 122.1(7)
C23 C22 H22 118.9
C21 C22 H22 118.9
C22 C23 C24 116.8(6)
C22 C23 H23 121.6
C24 C23 H23 121.6
C19 C24 C23 123.0(6)
C19 C24 N3 110.0(5)
C23 C24 N3 126.9(6)
C30 C25 C26 122.0(7)
C30 C25 H25 119.0
C26 C25 H25 119.0
C27 C26 C25 118.8(9)
C27 C26 H26 120.6
C25 C26 H26 120.6
C26 C27 C28 120.6(8)
C26 C27 H27 119.7
C28 C27 H27 119.7
C27 C28 C29 120.6(8)
C27 C28 H28 119.7
C29 C28 H28 119.7
C30 C29 C28 120.3(8)
C30 C29 H29 119.9
C28 C29 H29 119.9
C25 C30 C29 117.8(6)
C25 C30 C31 123.0(5)
C29 C30 C31 119.1(6)
N3 C31 C30 114.5(5)
N3 C31 H31A 108.6
C30 C31 H31A 108.6
N3 C31 H31B 108.6
C30 C31 H31B 108.6
H31A C31 H31B 107.6
O2 C32 N3 125.4(5)
O2 C32 C16 125.8(5)
N3 C32 C16 108.7(5)
O3 C33 O4 124.4(6)
O3 C33 C17 126.8(6)
O4 C33 C17 108.8(6)
O4 C34 H34A 109.5
O4 C34 H34B 109.5
H34A C34 H34B 109.5
O4 C34 H34C 109.5
H34A C34 H34C 109.5
H34B C34 H34C 109.5
C40 C35 C36 117.4(6)
C40 C35 C18 121.2(6)
C36 C35 C18 121.3(5)
C37 C36 C35 121.3(6)
C37 C36 H36 119.4
C35 C36 H36 119.4
C36 C37 C38 119.8(7)
C36 C37 H37 120.1
C38 C37 H37 120.1
C39 C38 C37 119.5(7)
C39 C38 H38 120.3
C37 C38 H38 120.3
C38 C39 C40 120.8(7)
C38 C39 H39 119.6
C40 C39 H39 119.6
C35 C40 C39 121.3(7)
C35 C40 H40 119.4
C39 C40 H40 119.4
C46 C41 C42 120.2(7)
C46 C41 H41 119.9
C42 C41 H41 119.9
C43 C42 C41 121.2(8)
C43 C42 H42 119.4
C41 C42 H42 119.4
C42 C43 C44 119.3(8)
C42 C43 H43 120.4
C44 C43 H43 120.4
C43 C44 C45 120.0(8)
C43 C44 H44 120.0
C45 C44 H44 120.0
C46 C45 C44 121.2(7)
C46 C45 H45 119.4
C44 C45 H45 119.4
C45 C46 C41 118.2(6)
C45 C46 C47 123.7(6)
C41 C46 C47 118.1(6)
N4 C47 C46 115.5(5)
N4 C47 H47A 108.4
C46 C47 H47A 108.4
N4 C47 H47B 108.4
C46 C47 H47B 108.4
H47A C47 H47B 107.5
C49 C48 C53 121.8(6)
C49 C48 N4 128.2(6)
C53 C48 N4 109.8(5)
C50 C49 C48 118.4(6)
C50 C49 H49 120.8
C48 C49 H49 120.8
C49 C50 C51 121.1(6)
C49 C50 H50 119.5
C51 C50 H50 119.5
C52 C51 C50 120.3(6)
C52 C51 H51 119.9
C50 C51 H51 119.9
C53 C52 C51 119.9(6)
C53 C52 H52 120.0
C51 C52 H52 120.0
C52 C53 C48 118.5(5)
C52 C53 C54 133.1(5)
C48 C53 C54 108.5(5)
C53 C54 C55 102.3(4)
C53 C54 C71 120.3(4)
C55 C54 C71 107.3(4)
C53 C54 C56 115.1(4)
C55 C54 C56 108.7(4)
C71 C54 C56 102.6(4)
O5 C55 N4 126.0(5)
O5 C55 C54 125.6(5)
N4 C55 C54 108.3(5)
N5 C56 C63 114.4(5)
N5 C56 C57 107.7(4)
C63 C56 C57 101.9(5)
N5 C56 C54 105.7(4)
C63 C56 C54 116.2(4)
C57 C56 C54 110.7(4)
O6 C57 N6 124.9(6)
O6 C57 C56 127.1(5)
N6 C57 C56 108.0(5)
C59 C58 C63 122.8(6)
C59 C58 N6 127.2(7)
C63 C58 N6 109.9(5)
C58 C59 C60 116.5(7)
C58 C59 H59 121.7
C60 C59 H59 121.7
C61 C60 C59 121.5(7)
C61 C60 H60 119.2
C59 C60 H60 119.2
C60 C61 C62 121.4(7)
C60 C61 H61 119.3
C62 C61 H61 119.3
C63 C62 C61 118.9(7)
C63 C62 H62 120.6
C61 C62 H62 120.6
C62 C63 C58 118.8(6)
C62 C63 C56 132.5(6)
C58 C63 C56 108.7(5)
N6 C64 C65 114.5(5)
N6 C64 H64A 108.6
C65 C64 H64A 108.6
N6 C64 H64B 108.6
C65 C64 H64B 108.6
H64A C64 H64B 107.6
C66 C65 C70 117.8(6)
C66 C65 C64 123.2(6)
C70 C65 C64 118.9(6)
C65 C66 C67 121.6(7)
C65 C66 H66 119.2
C67 C66 H66 119.2
C68 C67 C66 119.9(8)
C68 C67 H67 120.1
C66 C67 H67 120.1
C67 C68 C69 119.4(8)
C67 C68 H68 120.3
C69 C68 H68 120.3
C68 C69 C70 120.6(7)
C68 C69 H69 119.7
C70 C69 H69 119.7
C69 C70 C65 120.7(7)
C69 C70 H70 119.6
C65 C70 H70 119.6
C72 C71 C74 113.4(4)
C72 C71 C54 113.5(4)
C74 C71 C54 106.0(4)
C72 C71 H71 107.9
C74 C71 H71 107.9
C54 C71 H71 107.9
O7 C72 O8 124.2(6)
O7 C72 C71 126.8(5)
O8 C72 C71 109.0(5)
O8 C73 H73A 109.5
O8 C73 H73B 109.5
H73A C73 H73B 109.5
O8 C73 H73C 109.5
H73A C73 H73C 109.5
H73B C73 H73C 109.5
N5 C74 C75 110.9(5)
N5 C74 C71 105.5(4)
C75 C74 C71 116.1(5)
N5 C74 H74 108.0
C75 C74 H74 108.0
C71 C74 H74 108.0
C80 C75 C76 118.4(6)
C80 C75 C74 120.0(6)
C76 C75 C74 121.5(5)
C75 C76 C77 120.1(7)
C75 C76 H76 120.0
C77 C76 H76 120.0
C78 C77 C76 120.3(7)
C78 C77 H77 119.9
C76 C77 H77 119.9
C77 C78 C79 120.5(7)
C77 C78 H78 119.7
C79 C78 H78 119.7
C78 C79 C80 119.7(7)
C78 C79 H79 120.1
C80 C79 H79 120.1
C75 C80 C79 121.0(7)
C75 C80 H80 119.5
C79 C80 H80 119.5
C15 N1 C8 111.0(5)
C15 N1 C7 123.2(6)
C8 N1 C7 125.3(5)
C14 N2 C18 106.8(4)
C14 N2 H2N 109(4)
C18 N2 H2N 109(4)
C32 N3 C24 110.5(5)
C32 N3 C31 124.0(5)
C24 N3 C31 125.4(5)
C55 N4 C48 110.8(5)
C55 N4 C47 123.5(5)
C48 N4 C47 125.1(5)
C56 N5 C74 106.0(4)
C56 N5 H1N 116(4)
C74 N5 H1N 105(4)
C57 N6 C58 111.2(5)
C57 N6 C64 122.2(5)
C58 N6 C64 125.8(5)
C33 O4 C34 114.9(5)
C72 O8 C73 115.3(5)

loop_
_geom_bond_atom_site_label_1
_geom_bond_atom_site_label_2
_geom_bond_distance
C1 C6 1.362(9)
C1 C2 1.374(10)
C1 H1 0.9300
C2 C3 1.347(12)
C2 H2 0.9300
C3 C4 1.354(12)
C3 H3 0.9300
C4 C5 1.352(11)
C4 H4 0.9300
C5 C6 1.379(9)
C5 H5 0.9300
C6 C7 1.514(9)
C7 N1 1.445(8)
C7 H7A 0.9700
C7 H7B 0.9700
C8 C13 1.377(8)
C8 C9 1.380(9)
C8 N1 1.398(8)
C9 C10 1.378(10)
C9 H9 0.9300
C10 C11 1.364(10)
C10 H10 0.9300
C11 C12 1.382(9)
C11 H11 0.9300
C12 C13 1.384(8)
C12 H12 0.9300
C13 C14 1.504(8)
C14 N2 1.456(7)
C14 C15 1.553(8)
C14 C16 1.592(7)
C15 O1 1.218(7)
C15 N1 1.361(8)
C16 C19 1.509(8)
C16 C32 1.524(8)
C16 C17 1.569(7)
C17 C33 1.513(8)
C17 C18 1.552(7)
C17 H17 0.9800
C18 N2 1.470(7)
C18 C35 1.488(8)
C18 H18 0.9800
C19 C20 1.377(8)
C19 C24 1.380(8)
C20 C21 1.394(9)
C20 H20 0.9300
C21 C22 1.371(9)
C21 H21 0.9300
C22 C23 1.366(9)
C22 H22 0.9300
C23 C24 1.387(8)
C23 H23 0.9300
C24 N3 1.409(7)
C25 C30 1.368(9)
C25 C26 1.403(10)
C25 H25 0.9300
C26 C27 1.350(12)
C26 H26 0.9300
C27 C28 1.357(12)
C27 H27 0.9300
C28 C29 1.394(11)
C28 H28 0.9300
C29 C30 1.375(8)
C29 H29 0.9300
C30 C31 1.492(8)
C31 N3 1.446(7)
C31 H31A 0.9700
C31 H31B 0.9700
C32 O2 1.220(6)
C32 N3 1.363(7)
C33 O3 1.178(7)
C33 O4 1.348(7)
C34 O4 1.456(8)
C34 H34A 0.9600
C34 H34B 0.9600
C34 H34C 0.9600
C35 C40 1.371(8)
C35 C36 1.384(8)
C36 C37 1.375(9)
C36 H36 0.9300
C37 C38 1.379(10)
C37 H37 0.9300
C38 C39 1.344(10)
C38 H38 0.9300
C39 C40 1.380(9)
C39 H39 0.9300
C40 H40 0.9300
C41 C46 1.378(8)
C41 C42 1.389(11)
C41 H41 0.9300
C42 C43 1.363(12)
C42 H42 0.9300
C43 C44 1.365(11)
C43 H43 0.9300
C44 C45 1.392(10)
C44 H44 0.9300
C45 C46 1.378(9)
C45 H45 0.9300
C46 C47 1.500(8)
C47 N4 1.454(7)
C47 H47A 0.9700
C47 H47B 0.9700
C48 C49 1.371(8)
C48 C53 1.401(8)
C48 N4 1.403(7)
C49 C50 1.370(9)
C49 H49 0.9300
C50 C51 1.378(9)
C50 H50 0.9300
C51 C52 1.379(8)
C51 H51 0.9300
C52 C53 1.377(8)
C52 H52 0.9300
C53 C54 1.498(8)
C54 C55 1.536(7)
C54 C71 1.572(7)
C54 C56 1.596(7)
C55 O5 1.219(6)
C55 N4 1.364(7)
C56 N5 1.460(7)
C56 C63 1.514(8)
C56 C57 1.540(8)
C57 O6 1.210(6)
C57 N6 1.369(7)
C58 C59 1.381(9)
C58 C63 1.388(8)
C58 N6 1.404(7)
C59 C60 1.384(10)
C59 H59 0.9300
C60 C61 1.352(10)
C60 H60 0.9300
C61 C62 1.385(9)
C61 H61 0.9300
C62 C63 1.370(8)
C62 H62 0.9300
C64 N6 1.448(7)
C64 C65 1.507(8)
C64 H64A 0.9700
C64 H64B 0.9700
C65 C66 1.359(9)
C65 C70 1.392(8)
C66 C67 1.391(10)
C66 H66 0.9300
C67 C68 1.365(10)
C67 H67 0.9300
C68 C69 1.366(10)
C68 H68 0.9300
C69 C70 1.377(10)
C69 H69 0.9300
C70 H70 0.9300
C71 C72 1.520(8)
C71 C74 1.555(7)
C71 H71 0.9800
C72 O7 1.178(6)
C72 O8 1.349(7)
C73 O8 1.445(7)
C73 H73A 0.9600
C73 H73B 0.9600
C73 H73C 0.9600
C74 N5 1.482(7)
C74 C75 1.505(8)
C74 H74 0.9800
C75 C80 1.374(8)
C75 C76 1.383(8)
C76 C77 1.395(9)
C76 H76 0.9300
C77 C78 1.355(10)
C77 H77 0.9300
C78 C79 1.357(9)
C78 H78 0.9300
C79 C80 1.390(9)
C79 H79 0.9300
C80 H80 0.9300
N2 H2N 0.81(5)
N5 H1N 0.87(6)

loop_
_geom_torsion_atom_site_label_1
_geom_torsion_atom_site_label_2
_geom_torsion_atom_site_label_3
_geom_torsion_atom_site_label_4
_geom_torsion
C6 C1 C2 C3 1.2(14)
C1 C2 C3 C4 -1.0(15)
C2 C3 C4 C5 0.3(16)
C3 C4 C5 C6 0.4(14)
C2 C1 C6 C5 -0.5(12)
C2 C1 C6 C7 -177.8(7)
C4 C5 C6 C1 -0.3(11)
C4 C5 C6 C7 177.2(7)
C1 C6 C7 N1 -19.9(10)
C5 C6 C7 N1 162.7(6)
C13 C8 C9 C10 -0.1(11)
N1 C8 C9 C10 176.8(7)
C8 C9 C10 C11 -1.3(12)
C9 C10 C11 C12 1.3(12)
C10 C11 C12 C13 0.3(11)
C9 C8 C13 C12 1.6(10)
N1 C8 C13 C12 -175.8(5)
C9 C8 C13 C14 176.8(6)
N1 C8 C13 C14 -0.5(7)
C11 C12 C13 C8 -1.7(9)
C11 C12 C13 C14 -175.7(6)
C8 C13 C14 N2 -117.4(6)
C12 C13 C14 N2 57.0(8)
C8 C13 C14 C15 -2.2(6)
C12 C13 C14 C15 172.2(6)
C8 C13 C14 C16 117.1(6)
C12 C13 C14 C16 -68.5(8)
N2 C14 C15 O1 -54.3(7)
C13 C14 C15 O1 -174.6(6)
C16 C14 C15 O1 60.7(7)
N2 C14 C15 N1 124.5(5)
C13 C14 C15 N1 4.2(6)
C16 C14 C15 N1 -120.5(5)
N2 C14 C16 C19 154.1(5)
C13 C14 C16 C19 -76.3(7)
C15 C14 C16 C19 38.0(6)
N2 C14 C16 C32 -90.7(5)
C13 C14 C16 C32 38.9(7)
C15 C14 C16 C32 153.3(5)
N2 C14 C16 C17 22.7(6)
C13 C14 C16 C17 152.3(5)
C15 C14 C16 C17 -93.3(5)
C19 C16 C17 C33 -5.8(7)
C32 C16 C17 C33 -120.2(5)
C14 C16 C17 C33 125.1(5)
C19 C16 C17 C18 -133.1(5)
C32 C16 C17 C18 112.5(5)
C14 C16 C17 C18 -2.2(6)
C33 C17 C18 N2 -146.0(5)
C16 C17 C18 N2 -18.8(6)
C33 C17 C18 C35 89.0(6)
C16 C17 C18 C35 -143.8(5)
C32 C16 C19 C20 174.6(6)
C17 C16 C19 C20 57.4(8)
C14 C16 C19 C20 -66.4(8)
C32 C16 C19 C24 -1.2(6)
C17 C16 C19 C24 -118.3(5)
C14 C16 C19 C24 117.9(5)
C24 C19 C20 C21 -0.3(8)
C16 C19 C20 C21 -175.7(6)
C19 C20 C21 C22 0.1(10)
C20 C21 C22 C23 0.2(11)
C21 C22 C23 C24 -0.3(10)
C20 C19 C24 C23 0.2(9)
C16 C19 C24 C23 176.6(5)
C20 C19 C24 N3 -176.8(5)
C16 C19 C24 N3 -0.4(6)
C22 C23 C24 C19 0.1(9)
C22 C23 C24 N3 176.5(6)
C30 C25 C26 C27 -0.5(13)
C25 C26 C27 C28 0.1(15)
C26 C27 C28 C29 0.5(15)
C27 C28 C29 C30 -0.6(13)
C26 C25 C30 C29 0.4(11)
C26 C25 C30 C31 178.4(7)
C28 C29 C30 C25 0.2(10)
C28 C29 C30 C31 -177.9(7)
C25 C30 C31 N3 11.5(9)
C29 C30 C31 N3 -170.5(6)
C19 C16 C32 O2 -175.5(5)
C17 C16 C32 O2 -50.6(7)
C14 C16 C32 O2 59.7(7)
C19 C16 C32 N3 2.3(6)
C17 C16 C32 N3 127.2(5)
C14 C16 C32 N3 -122.5(5)
C18 C17 C33 O3 12.4(9)
C16 C17 C33 O3 -110.5(7)
C18 C17 C33 O4 -166.5(5)
C16 C17 C33 O4 70.7(6)
N2 C18 C35 C40 119.2(6)
C17 C18 C35 C40 -119.6(6)
N2 C18 C35 C36 -61.3(7)
C17 C18 C35 C36 60.0(7)
C40 C35 C36 C37 0.5(9)
C18 C35 C36 C37 -179.1(6)
C35 C36 C37 C38 -0.4(10)
C36 C37 C38 C39 0.2(11)
C37 C38 C39 C40 -0.1(12)
C36 C35 C40 C39 -0.4(10)
C18 C35 C40 C39 179.1(6)
C38 C39 C40 C35 0.3(11)
C46 C41 C42 C43 -1.0(12)
C41 C42 C43 C44 0.6(14)
C42 C43 C44 C45 0.1(14)
C43 C44 C45 C46 -0.5(13)
C44 C45 C46 C41 0.1(11)
C44 C45 C46 C47 -179.3(7)
C42 C41 C46 C45 0.6(10)
C42 C41 C46 C47 -179.9(7)
C45 C46 C47 N4 6.3(10)
C41 C46 C47 N4 -173.2(6)
C53 C48 C49 C50 1.1(9)
N4 C48 C49 C50 176.4(5)
C48 C49 C50 C51 -0.8(9)
C49 C50 C51 C52 0.8(10)
C50 C51 C52 C53 -1.0(9)
C51 C52 C53 C48 1.2(8)
C51 C52 C53 C54 -178.4(6)
C49 C48 C53 C52 -1.3(8)
N4 C48 C53 C52 -177.3(5)
C49 C48 C53 C54 178.4(5)
N4 C48 C53 C54 2.4(6)
C52 C53 C54 C55 175.3(6)
C48 C53 C54 C55 -4.3(5)
C52 C53 C54 C71 56.6(8)
C48 C53 C54 C71 -123.0(5)
C52 C53 C54 C56 -67.0(8)
C48 C53 C54 C56 113.4(5)
C53 C54 C55 O5 -173.5(5)
C71 C54 C55 O5 -46.0(7)
C56 C54 C55 O5 64.3(7)
C53 C54 C55 N4 4.9(5)
C71 C54 C55 N4 132.4(5)
C56 C54 C55 N4 -117.3(5)
C53 C54 C56 N5 156.8(5)
C55 C54 C56 N5 -89.2(5)
C71 C54 C56 N5 24.3(5)
C53 C54 C56 C63 -75.1(6)
C55 C54 C56 C63 38.9(6)
C71 C54 C56 C63 152.3(5)
C53 C54 C56 C57 40.4(6)
C55 C54 C56 C57 154.5(5)
C71 C54 C56 C57 -92.1(5)
N5 C56 C57 O6 -53.3(7)
C63 C56 C57 O6 -174.0(6)
C54 C56 C57 O6 61.8(7)
N5 C56 C57 N6 126.0(5)
C63 C56 C57 N6 5.3(6)
C54 C56 C57 N6 -118.9(5)
C63 C58 C59 C60 -0.4(11)
N6 C58 C59 C60 175.4(7)
C58 C59 C60 C61 -1.3(13)
C59 C60 C61 C62 0.4(13)
C60 C61 C62 C63 2.2(12)
C61 C62 C63 C58 -3.7(10)
C61 C62 C63 C56 179.7(6)
C59 C58 C63 C62 2.9(10)
N6 C58 C63 C62 -173.5(5)
C59 C58 C63 C56 -179.7(6)
N6 C58 C63 C56 3.8(7)
N5 C56 C63 C62 55.5(9)
C57 C56 C63 C62 171.4(6)
C54 C56 C63 C62 -68.1(8)
N5 C56 C63 C58 -121.3(5)
C57 C56 C63 C58 -5.4(6)
C54 C56 C63 C58 115.0(5)
N6 C64 C65 C66 -11.4(9)
N6 C64 C65 C70 171.9(5)
C70 C65 C66 C67 -0.6(10)
C64 C65 C66 C67 -177.4(6)
C65 C66 C67 C68 -0.6(11)
C66 C67 C68 C69 0.7(12)
C67 C68 C69 C70 0.3(12)
C68 C69 C70 C65 -1.5(11)
C66 C65 C70 C69 1.6(10)
C64 C65 C70 C69 178.5(6)
C53 C54 C71 C72 -6.7(7)
C55 C54 C71 C72 -122.9(5)
C56 C54 C71 C72 122.7(5)
C53 C54 C71 C74 -131.8(5)
C55 C54 C71 C74 112.0(5)
C56 C54 C71 C74 -2.4(5)
C74 C71 C72 O7 12.7(8)
C54 C71 C72 O7 -108.4(7)
C74 C71 C72 O8 -167.5(4)
C54 C71 C72 O8 71.5(6)
C72 C71 C74 N5 -145.0(5)
C54 C71 C74 N5 -19.7(6)
C72 C71 C74 C75 91.8(6)
C54 C71 C74 C75 -143.0(5)
N5 C74 C75 C80 107.7(6)
C71 C74 C75 C80 -131.9(6)
N5 C74 C75 C76 -68.5(7)
C71 C74 C75 C76 51.8(7)
C80 C75 C76 C77 1.6(9)
C74 C75 C76 C77 177.9(6)
C75 C76 C77 C78 -1.5(11)
C76 C77 C78 C79 0.2(12)
C77 C78 C79 C80 0.9(11)
C76 C75 C80 C79 -0.5(9)
C74 C75 C80 C79 -176.9(6)
C78 C79 C80 C75 -0.8(11)
O1 C15 N1 C8 173.9(6)
C14 C15 N1 C8 -4.9(7)
O1 C15 N1 C7 1.4(10)
C14 C15 N1 C7 -177.4(5)
C13 C8 N1 C15 3.5(7)
C9 C8 N1 C15 -173.7(7)
C13 C8 N1 C7 175.9(6)
C9 C8 N1 C7 -1.3(11)
C6 C7 N1 C15 101.5(7)
C6 C7 N1 C8 -70.0(8)
C13 C14 N2 C18 -167.3(5)
C15 C14 N2 C18 81.4(5)
C16 C14 N2 C18 -36.0(6)
C35 C18 N2 C14 160.6(5)
C17 C18 N2 C14 34.4(6)
O2 C32 N3 C24 175.1(5)
C16 C32 N3 C24 -2.7(6)
O2 C32 N3 C31 -0.6(9)
C16 C32 N3 C31 -178.4(5)
C19 C24 N3 C32 2.0(6)
C23 C24 N3 C32 -174.9(6)
C19 C24 N3 C31 177.6(5)
C23 C24 N3 C31 0.8(9)
C30 C31 N3 C32 -107.4(6)
C30 C31 N3 C24 77.5(7)
O5 C55 N4 C48 174.6(5)
C54 C55 N4 C48 -3.8(6)
O5 C55 N4 C47 2.5(9)
C54 C55 N4 C47 -175.9(5)
C49 C48 N4 C55 -174.8(6)
C53 C48 N4 C55 1.0(6)
C49 C48 N4 C47 -2.8(9)
C53 C48 N4 C47 172.9(5)
C46 C47 N4 C55 -114.3(6)
C46 C47 N4 C48 74.7(7)
C63 C56 N5 C74 -167.2(5)
C57 C56 N5 C74 80.3(5)
C54 C56 N5 C74 -38.0(5)
C75 C74 N5 C56 162.8(5)
C71 C74 N5 C56 36.3(6)
O6 C57 N6 C58 175.9(6)
C56 C57 N6 C58 -3.4(6)
O6 C57 N6 C64 5.9(9)
C56 C57 N6 C64 -173.4(5)
C59 C58 N6 C57 -176.5(7)
C63 C58 N6 C57 -0.2(7)
C59 C58 N6 C64 -6.8(11)
C63 C58 N6 C64 169.4(5)
C65 C64 N6 C57 95.7(7)
C65 C64 N6 C58 -72.8(8)
O3 C33 O4 C34 7.1(9)
C17 C33 O4 C34 -174.1(5)
O7 C72 O8 C73 7.5(8)
C71 C72 O8 C73 -172.4(5)
